data_7021089
loop_
_publ_author_name
'Less, Robert J.'
'Simmonds, Hayley R.'
'Dane, Sarah B. J.'
'Wright, Dominic S.'

_publ_section_title
;
 Stoichiometric and catalytic reactions of LiAlH4 with Me2NHBH3.
;
_journal_issue 18
_journal_name_full 'Dalton transactions (Cambridge, England : 2003)'
_journal_page_first 6337
_journal_page_last 6343
_journal_paper_doi 10.1039/c2dt32569a
_journal_volume 42
_journal_year 2013
_chemical_formula_moiety 'C2 H12 B2 N 1-, Li 1+'
_chemical_formula_sum 'C2 H12 B2 Li N'
_chemical_formula_weight 78.69
_chemical_name_systematic
;
?
;
_space_group_IT_number 52
_symmetry_cell_setting orthorhombic
_symmetry_space_group_name_Hall '-P 2a 2bc'
_symmetry_space_group_name_H-M 'P n n a'
_atom_sites_solution_hydrogens geom
_atom_sites_solution_primary direct
_atom_sites_solution_secondary difmap
_audit_creation_method SHELXL-97
_cell_angle_alpha 90.00
_cell_angle_beta 90.00
_cell_angle_gamma 90.00
_cell_formula_units_Z 32
_cell_length_a 23.9585(8)
_cell_length_b 17.9749(4)
_cell_length_c 12.0272(3)
_cell_measurement_reflns_used 21923
_cell_measurement_temperature 180(2)
_cell_measurement_theta_max 25.35
_cell_measurement_theta_min 1.02
_cell_volume 5179.5(2)
_computing_cell_refinement 'HKL Scalepack (Otwinowski & Minor 1997)'
_computing_data_collection 'Collect (Nonius B.V. 1998)'
_computing_data_reduction
;
HKL Denzo and Scalepack (Otwinowski & Minor 1997)
;
_computing_publication_material 'SHELXL-97 (Sheldrick 1997)'
_computing_structure_refinement 'SHELXL-97 (Sheldrick 1997)'
_computing_structure_solution 'SIR-92 (Altomare et al. 1994)'
_diffrn_ambient_temperature 180(2)
_diffrn_measured_fraction_theta_full 0.991
_diffrn_measured_fraction_theta_max 0.991
_diffrn_measurement_device_type 'Nonius Kappa CCD'
_diffrn_measurement_method 'Thin slice \w and \f scans'
_diffrn_radiation_source 'fine-focus sealed tube'
_diffrn_radiation_type MoK\a
_diffrn_radiation_wavelength 0.71073
_diffrn_reflns_av_R_equivalents 0.0812
_diffrn_reflns_av_sigmaI/netI 0.1069
_diffrn_reflns_limit_h_max 28
_diffrn_reflns_limit_h_min -28
_diffrn_reflns_limit_k_max 21
_diffrn_reflns_limit_k_min -21
_diffrn_reflns_limit_l_max 14
_diffrn_reflns_limit_l_min -14
_diffrn_reflns_number 22701
_diffrn_reflns_theta_full 25.36
_diffrn_reflns_theta_max 25.36
_diffrn_reflns_theta_min 3.59
_exptl_absorpt_coefficient_mu 0.041
_exptl_absorpt_correction_T_max 1.003
_exptl_absorpt_correction_T_min 0.886
_exptl_absorpt_correction_type multi-scan
_exptl_absorpt_process_details
;
multi-scan from symmetry-related measurements
Sortav (Blessing 1995)
;
_exptl_crystal_colour colourless
_exptl_crystal_density_diffrn 0.807
_exptl_crystal_density_method 'not measured'
_exptl_crystal_description needle
_exptl_crystal_F_000 1408
_exptl_crystal_size_max 0.46
_exptl_crystal_size_mid 0.07
_exptl_crystal_size_min 0.07
_refine_diff_density_max 0.218
_refine_diff_density_min -0.155
_refine_diff_density_rms 0.040
_refine_ls_extinction_method none
_refine_ls_goodness_of_fit_ref 0.935
_refine_ls_hydrogen_treatment constr
_refine_ls_matrix_type full
_refine_ls_number_parameters 226
_refine_ls_number_reflns 4713
_refine_ls_number_restraints 0
_refine_ls_restrained_S_all 0.935
_refine_ls_R_factor_all 0.1246
_refine_ls_R_factor_gt 0.0619
_refine_ls_shift/su_max 0.000
_refine_ls_shift/su_mean 0.000
_refine_ls_structure_factor_coef Fsqd
_refine_ls_weighting_details 'calc w=1/[\s^2^(Fo^2^)+(0.1109P)^2^+0.0000P] where P=(Fo^2^+2Fc^2^)/3'
_refine_ls_weighting_scheme calc
_refine_ls_wR_factor_gt 0.1806
_refine_ls_wR_factor_ref 0.1973
_reflns_number_gt 2296
_reflns_number_total 4713
_reflns_threshold_expression >2sigma(I)
_cod_data_source_file c2dt32569a.txt
_cod_data_source_block dw1264
_cod_original_sg_symbol_H-M Pnna
_cod_database_code 7021089

loop_
_symmetry_equiv_pos_as_xyz
'x, y, z'
'-x+1/2, -y, z'
'-x+1/2, y+1/2, -z+1/2'
'x, -y+1/2, -z+1/2'
'-x, -y, -z'
'x-1/2, y, -z'
'x-1/2, -y-1/2, z-1/2'
'-x, y-1/2, z-1/2'

loop_
_atom_site_label
_atom_site_type_symbol
_atom_site_fract_x
_atom_site_fract_y
_atom_site_fract_z
_atom_site_U_iso_or_equiv
_atom_site_adp_type
_atom_site_occupancy
_atom_site_symmetry_multiplicity
_atom_site_calc_flag
_atom_site_refinement_flags
Li1 Li 0.2500 0.0000 0.7863(5) 0.0483(14) Uani 1 2 d S
Li2 Li 0.15071(17) 0.0913(2) 0.5186(3) 0.0512(11) Uani 1 1 d .
Li3 Li 0.31141(16) 0.12135(19) 0.3799(3) 0.0437(10) Uani 1 1 d .
Li4 Li 0.37400(17) 0.3373(2) 0.4416(4) 0.0579(12) Uani 1 1 d .
Li5 Li 0.5151(2) 0.2500 0.2500 0.0474(14) Uani 1 2 d S
N2 N 0.24692(7) 0.24039(8) 0.49597(14) 0.0334(5) Uani 1 1 d .
B21 B 0.22000(11) 0.17350(13) 0.4332(2) 0.0364(6) Uani 1 1 d .
H21D H 0.1793 0.1766 0.4390 0.055 Uiso 1 1 calc R
H21E H 0.2329 0.1268 0.4663 0.055 Uiso 1 1 calc R
H21F H 0.2309 0.1751 0.3547 0.055 Uiso 1 1 calc R
B22 B 0.31235(11) 0.23483(13) 0.4873(2) 0.0386(7) Uani 1 1 d .
H22D H 0.3294 0.2766 0.5272 0.058 Uiso 1 1 calc R
H22E H 0.3235 0.2366 0.4089 0.058 Uiso 1 1 calc R
H22F H 0.3249 0.1879 0.5203 0.058 Uiso 1 1 calc R
C21 C 0.23091(11) 0.23980(12) 0.61486(19) 0.0500(7) Uani 1 1 d .
H21A H 0.1902 0.2427 0.6213 0.075 Uiso 1 1 calc R
H21B H 0.2478 0.2826 0.6525 0.075 Uiso 1 1 calc R
H21C H 0.2441 0.1937 0.6495 0.075 Uiso 1 1 calc R
C22 C 0.22775(10) 0.31160(11) 0.4465(2) 0.0473(7) Uani 1 1 d .
H22A H 0.1870 0.3149 0.4519 0.071 Uiso 1 1 calc R
H22B H 0.2389 0.3137 0.3682 0.071 Uiso 1 1 calc R
H22C H 0.2447 0.3533 0.4868 0.071 Uiso 1 1 calc R
N1 N 0.12683(7) -0.00187(9) 0.77797(15) 0.0351(5) Uani 1 1 d .
B11 B 0.16496(13) -0.05936(15) 0.8417(3) 0.0500(8) Uani 1 1 d .
H11D H 0.1414 -0.0949 0.8819 0.075 Uiso 1 1 calc R
H11E H 0.1888 -0.0327 0.8946 0.075 Uiso 1 1 calc R
H11F H 0.1883 -0.0861 0.7881 0.075 Uiso 1 1 calc R
B12 B 0.16410(12) 0.05520(14) 0.7125(2) 0.0407(7) Uani 1 1 d .
H12D H 0.1401 0.0904 0.6727 0.061 Uiso 1 1 calc R
H12E H 0.1875 0.0284 0.6590 0.061 Uiso 1 1 calc R
H12F H 0.1879 0.0824 0.7648 0.061 Uiso 1 1 calc R
C11 C 0.08951(10) -0.04163(14) 0.6997(2) 0.0548(7) Uani 1 1 d .
H11A H 0.0673 -0.0054 0.6579 0.082 Uiso 1 1 calc R
H11B H 0.0646 -0.0746 0.7415 0.082 Uiso 1 1 calc R
H11C H 0.1120 -0.0712 0.6479 0.082 Uiso 1 1 calc R
C12 C 0.09189(11) 0.03821(14) 0.8589(2) 0.0596(8) Uani 1 1 d .
H12A H 0.0686 0.0746 0.8198 0.089 Uiso 1 1 calc R
H12B H 0.1159 0.0641 0.9124 0.089 Uiso 1 1 calc R
H12C H 0.0680 0.0027 0.8983 0.089 Uiso 1 1 calc R
N3 N 0.37760(7) 0.00907(9) 0.25649(15) 0.0334(5) Uani 1 1 d .
B31 B 0.37207(11) 0.01257(13) 0.3871(2) 0.0381(7) Uani 1 1 d .
H31D H 0.3928 -0.0288 0.4203 0.057 Uiso 1 1 calc R
H31E H 0.3326 0.0089 0.4079 0.057 Uiso 1 1 calc R
H31F H 0.3874 0.0598 0.4141 0.057 Uiso 1 1 calc R
B32 B 0.34440(11) 0.07543(13) 0.2032(2) 0.0384(7) Uani 1 1 d .
H32D H 0.3478 0.0732 0.1220 0.058 Uiso 1 1 calc R
H32E H 0.3597 0.1227 0.2301 0.058 Uiso 1 1 calc R
H32F H 0.3050 0.0718 0.2241 0.058 Uiso 1 1 calc R
C31 C 0.35480(10) -0.06205(11) 0.2141(2) 0.0476(7) Uani 1 1 d .
H31A H 0.3605 -0.0648 0.1335 0.071 Uiso 1 1 calc R
H31B H 0.3148 -0.0647 0.2306 0.071 Uiso 1 1 calc R
H31C H 0.3740 -0.1037 0.2501 0.071 Uiso 1 1 calc R
C32 C 0.43713(9) 0.01326(12) 0.2261(2) 0.0489(7) Uani 1 1 d .
H32A H 0.4409 0.0107 0.1450 0.073 Uiso 1 1 calc R
H32B H 0.4573 -0.0284 0.2600 0.073 Uiso 1 1 calc R
H32C H 0.4528 0.0603 0.2529 0.073 Uiso 1 1 calc R
N4 N 0.50827(7) 0.24868(9) 0.50121(14) 0.0364(5) Uani 1 1 d .
B41 B 0.47255(11) 0.30263(14) 0.4272(2) 0.0404(7) Uani 1 1 d .
H41D H 0.4501 0.3351 0.4751 0.061 Uiso 1 1 calc R
H41E H 0.4478 0.2735 0.3792 0.061 Uiso 1 1 calc R
H41F H 0.4974 0.3330 0.3812 0.061 Uiso 1 1 calc R
B42 B 0.54442(12) 0.19653(14) 0.4234(2) 0.0456(7) Uani 1 1 d .
H42D H 0.5667 0.1627 0.4693 0.068 Uiso 1 1 calc R
H42E H 0.5693 0.2271 0.3776 0.068 Uiso 1 1 calc R
H42F H 0.5196 0.1675 0.3753 0.068 Uiso 1 1 calc R
C41 C 0.47152(10) 0.20334(13) 0.5729(2) 0.0534(7) Uani 1 1 d .
H41A H 0.4496 0.2361 0.6212 0.080 Uiso 1 1 calc R
H41B H 0.4943 0.1699 0.6186 0.080 Uiso 1 1 calc R
H41C H 0.4462 0.1739 0.5263 0.080 Uiso 1 1 calc R
C42 C 0.54610(10) 0.29303(13) 0.5732(2) 0.0531(7) Uani 1 1 d .
H42A H 0.5239 0.3258 0.6211 0.080 Uiso 1 1 calc R
H42B H 0.5709 0.3232 0.5266 0.080 Uiso 1 1 calc R
H42C H 0.5685 0.2594 0.6194 0.080 Uiso 1 1 calc R

loop_
_atom_site_aniso_label
_atom_site_aniso_U_11
_atom_site_aniso_U_22
_atom_site_aniso_U_33
_atom_site_aniso_U_23
_atom_site_aniso_U_13
_atom_site_aniso_U_12
Li1 0.043(3) 0.050(3) 0.051(4) 0.000 0.000 0.003(3)
Li2 0.065(3) 0.050(2) 0.039(2) 0.0062(19) -0.005(2) -0.015(2)
Li3 0.049(2) 0.041(2) 0.042(2) -0.0044(17) 0.000(2) 0.0061(17)
Li4 0.041(2) 0.052(2) 0.081(3) 0.024(2) -0.008(2) -0.0063(19)
Li5 0.051(4) 0.042(3) 0.049(4) 0.008(3) 0.000 0.000
N2 0.0433(12) 0.0270(9) 0.0298(10) 0.0002(7) 0.0037(9) -0.0017(8)
B21 0.0385(16) 0.0382(14) 0.0324(15) -0.0006(12) 0.0026(13) -0.0029(12)
B22 0.0453(17) 0.0318(14) 0.0387(16) -0.0006(11) -0.0024(13) -0.0033(11)
C21 0.0697(17) 0.0469(14) 0.0335(14) -0.0052(11) 0.0130(13) -0.0080(12)
C22 0.0529(16) 0.0331(13) 0.0560(17) 0.0061(11) 0.0024(13) 0.0049(11)
N1 0.0353(11) 0.0369(10) 0.0331(11) 0.0005(8) 0.0026(9) 0.0034(8)
B11 0.0527(19) 0.0487(16) 0.0487(19) 0.0172(14) 0.0066(16) 0.0025(13)
B12 0.0455(17) 0.0385(14) 0.0382(17) 0.0051(12) -0.0041(14) 0.0031(12)
C11 0.0485(16) 0.0632(16) 0.0527(17) 0.0003(13) -0.0021(14) -0.0151(13)
C12 0.0573(18) 0.0659(17) 0.0556(18) -0.0042(14) 0.0178(15) 0.0149(13)
N3 0.0332(11) 0.0296(10) 0.0373(11) -0.0008(8) 0.0048(9) -0.0026(7)
B31 0.0438(17) 0.0319(14) 0.0385(16) 0.0028(11) -0.0009(14) -0.0003(11)
B32 0.0425(17) 0.0373(15) 0.0356(16) 0.0011(12) 0.0036(13) -0.0019(12)
C31 0.0630(17) 0.0341(13) 0.0458(16) -0.0074(11) 0.0089(13) -0.0077(11)
C32 0.0406(15) 0.0499(15) 0.0563(18) 0.0071(12) 0.0096(13) 0.0028(11)
N4 0.0353(11) 0.0370(10) 0.0369(11) 0.0042(9) -0.0022(9) -0.0011(8)
B41 0.0385(17) 0.0392(15) 0.0436(17) 0.0014(12) 0.0019(14) 0.0001(12)
B42 0.0466(18) 0.0446(16) 0.0456(18) 0.0052(13) -0.0018(15) 0.0096(13)
C41 0.0527(17) 0.0609(16) 0.0465(17) 0.0160(12) 0.0061(14) -0.0028(12)
C42 0.0499(16) 0.0599(16) 0.0497(17) -0.0068(12) -0.0139(13) -0.0010(12)

loop_
_atom_type_symbol
_atom_type_description
_atom_type_scat_dispersion_real
_atom_type_scat_dispersion_imag
_atom_type_scat_source
C C 0.0033 0.0016 'International Tables Vol C Tables 4.2.6.8 and 6.1.1.4'
H H 0.0000 0.0000 'International Tables Vol C Tables 4.2.6.8 and 6.1.1.4'
Li Li -0.0003 0.0001 'International Tables Vol C Tables 4.2.6.8 and 6.1.1.4'
B B 0.0013 0.0007 'International Tables Vol C Tables 4.2.6.8 and 6.1.1.4'
N N 0.0061 0.0033 'International Tables Vol C Tables 4.2.6.8 and 6.1.1.4'

loop_
_geom_angle_atom_site_label_1
_geom_angle_atom_site_label_2
_geom_angle_atom_site_label_3
_geom_angle
_geom_angle_site_symmetry_1
_geom_angle_site_symmetry_3
B11 Li1 B12 64.32(9) 2 2
B12 Li2 B31 115.63(17) . 2
B42 Li5 B41 62.51(8) 4 4
C21 N2 C22 108.25(17) . .
C21 N2 B21 110.81(17) . .
C22 N2 B21 110.03(17) . .
C21 N2 B22 108.76(18) . .
C22 N2 B22 109.65(17) . .
B21 N2 B22 109.32(16) . .
N2 B21 H21D 109.5 . .
N2 B21 H21E 109.5 . .
H21D B21 H21E 109.5 . .
N2 B21 H21F 109.5 . .
H21D B21 H21F 109.5 . .
H21E B21 H21F 109.5 . .
N2 B22 H22D 109.5 . .
N2 B22 H22E 109.5 . .
H22D B22 H22E 109.5 . .
N2 B22 H22F 109.5 . .
H22D B22 H22F 109.5 . .
H22E B22 H22F 109.5 . .
N2 C21 H21A 109.5 . .
N2 C21 H21B 109.5 . .
H21A C21 H21B 109.5 . .
N2 C21 H21C 109.5 . .
H21A C21 H21C 109.5 . .
H21B C21 H21C 109.5 . .
N2 C22 H22A 109.5 . .
N2 C22 H22B 109.5 . .
H22A C22 H22B 109.5 . .
N2 C22 H22C 109.5 . .
H22A C22 H22C 109.5 . .
H22B C22 H22C 109.5 . .
C12 N1 C11 108.25(18) . .
C12 N1 B12 109.57(18) . .
C11 N1 B12 109.81(18) . .
C12 N1 B11 109.2(2) . .
C11 N1 B11 110.00(18) . .
B12 N1 B11 109.99(18) . .
N1 B11 H11D 109.5 . .
N1 B11 H11E 109.5 . .
H11D B11 H11E 109.5 . .
N1 B11 H11F 109.5 . .
H11D B11 H11F 109.5 . .
H11E B11 H11F 109.5 . .
N1 B12 Li2 125.30(19) . .
N1 B12 H12D 109.5 . .
Li2 B12 H12D 44.3 . .
N1 B12 H12E 109.5 . .
Li2 B12 H12E 65.2 . .
H12D B12 H12E 109.5 . .
N1 B12 H12F 109.5 . .
Li2 B12 H12F 123.9 . .
H12D B12 H12F 109.5 . .
H12E B12 H12F 109.5 . .
N1 C11 H11A 109.5 . .
N1 C11 H11B 109.5 . .
H11A C11 H11B 109.5 . .
N1 C11 H11C 109.5 . .
H11A C11 H11C 109.5 . .
H11B C11 H11C 109.5 . .
N1 C12 H12A 109.5 . .
N1 C12 H12B 109.5 . .
H12A C12 H12B 109.5 . .
N1 C12 H12C 109.5 . .
H12A C12 H12C 109.5 . .
H12B C12 H12C 109.5 . .
C32 N3 C31 108.39(17) . .
C32 N3 B32 110.48(17) . .
C31 N3 B32 109.15(18) . .
C32 N3 B31 109.05(18) . .
C31 N3 B31 110.26(17) . .
B32 N3 B31 109.50(17) . .
N3 B31 Li2 128.06(17) . 2
N3 B31 H31D 109.5 . .
Li2 B31 H31D 44.5 2 .
N3 B31 H31E 109.5 . .
Li2 B31 H31E 65.1 2 .
H31D B31 H31E 109.5 . .
N3 B31 H31F 109.5 . .
Li2 B31 H31F 121.2 2 .
H31D B31 H31F 109.5 . .
H31E B31 H31F 109.5 . .
N3 B32 Li4 129.06(19) . 4
N3 B32 H32D 109.5 . .
Li4 B32 H32D 45.1 4 .
N3 B32 H32E 109.5 . .
Li4 B32 H32E 64.6 4 .
H32D B32 H32E 109.5 . .
N3 B32 H32F 109.5 . .
Li4 B32 H32F 120.3 4 .
H32D B32 H32F 109.5 . .
H32E B32 H32F 109.5 . .
N3 C31 H31A 109.5 . .
N3 C31 H31B 109.5 . .
H31A C31 H31B 109.5 . .
N3 C31 H31C 109.5 . .
H31A C31 H31C 109.5 . .
H31B C31 H31C 109.5 . .
N3 C32 H32A 109.5 . .
N3 C32 H32B 109.5 . .
H32A C32 H32B 109.5 . .
N3 C32 H32C 109.5 . .
H32A C32 H32C 109.5 . .
H32B C32 H32C 109.5 . .
C41 N4 C42 108.64(18) . .
C41 N4 B41 110.28(18) . .
C42 N4 B41 109.36(17) . .
C41 N4 B42 110.14(18) . .
C42 N4 B42 109.18(19) . .
B41 N4 B42 109.22(18) . .
N4 B41 H41D 109.5 . .
N4 B41 H41E 109.5 . .
H41D B41 H41E 109.5 . .
N4 B41 H41F 109.5 . .
H41D B41 H41F 109.5 . .
H41E B41 H41F 109.5 . .
N4 B42 H42D 109.5 . .
N4 B42 H42E 109.5 . .
H42D B42 H42E 109.5 . .
N4 B42 H42F 109.5 . .
H42D B42 H42F 109.5 . .
H42E B42 H42F 109.5 . .
N4 C41 H41A 109.5 . .
N4 C41 H41B 109.5 . .
H41A C41 H41B 109.5 . .
N4 C41 H41C 109.5 . .
H41A C41 H41C 109.5 . .
H41B C41 H41C 109.5 . .
N4 C42 H42A 109.5 . .
N4 C42 H42B 109.5 . .
H42A C42 H42B 109.5 . .
N4 C42 H42C 109.5 . .
H42A C42 H42C 109.5 . .
H42B C42 H42C 109.5 . .

loop_
_geom_bond_atom_site_label_1
_geom_bond_atom_site_label_2
_geom_bond_distance
_geom_bond_site_symmetry_2
Li1 B11 2.394(3) 2
Li1 B12 2.452(3) 2
Li2 B12 2.442(5) .
Li2 B31 2.508(5) 2
Li4 B32 2.448(5) 4
Li5 B42 2.401(3) 4
Li5 B41 2.545(4) 4
N2 C21 1.480(3) .
N2 C22 1.485(3) .
N2 B21 1.560(3) .
N2 B22 1.574(3) .
B21 H21D 0.9800 .
B21 H21E 0.9800 .
B21 H21F 0.9800 .
B22 H22D 0.9800 .
B22 H22E 0.9800 .
B22 H22F 0.9800 .
C21 H21A 0.9800 .
C21 H21B 0.9800 .
C21 H21C 0.9800 .
C22 H22A 0.9800 .
C22 H22B 0.9800 .
C22 H22C 0.9800 .
N1 C12 1.472(3) .
N1 C11 1.482(3) .
N1 B12 1.572(3) .
N1 B11 1.578(3) .
B11 H11D 0.9800 .
B11 H11E 0.9800 .
B11 H11F 0.9800 .
B12 H12D 0.9800 .
B12 H12E 0.9800 .
B12 H12F 0.9800 .
C11 H11A 0.9800 .
C11 H11B 0.9800 .
C11 H11C 0.9800 .
C12 H12A 0.9800 .
C12 H12B 0.9800 .
C12 H12C 0.9800 .
N3 C32 1.474(3) .
N3 C31 1.481(3) .
N3 B32 1.571(3) .
N3 B31 1.577(3) .
B31 Li2 2.508(5) 2
B31 H31D 0.9800 .
B31 H31E 0.9800 .
B31 H31F 0.9800 .
B32 Li4 2.448(5) 4
B32 H32D 0.9800 .
B32 H32E 0.9800 .
B32 H32F 0.9800 .
C31 H31A 0.9800 .
C31 H31B 0.9800 .
C31 H31C 0.9800 .
C32 H32A 0.9800 .
C32 H32B 0.9800 .
C32 H32C 0.9800 .
N4 C41 1.477(3) .
N4 C42 1.485(3) .
N4 B41 1.570(3) .
N4 B42 1.582(3) .
B41 H41D 0.9800 .
B41 H41E 0.9800 .
B41 H41F 0.9800 .
B42 H42D 0.9800 .
B42 H42E 0.9800 .
B42 H42F 0.9800 .
C41 H41A 0.9800 .
C41 H41B 0.9800 .
C41 H41C 0.9800 .
C42 H42A 0.9800 .
C42 H42B 0.9800 .
C42 H42C 0.9800 .
